data_7707466
loop_
_publ_author_name
'Omondi, Reinner O.'
'Sibuyi, Nicole R. S.'
'Fadaka, Adewale O.'
'Meyer, Mervin'
'Jaganyi, Deogratius'
'Ojwach, Stephen O.'

_publ_section_title
;
 Role of \p-conjugation on the coordination behaviour, substitution
 kinetics, DNA/BSA interactions, and <i>in vitro</i> cytotoxicity of
 carboxamide palladium(II) complexes.
;
_journal_issue 23
_journal_name_full 'Dalton transactions (Cambridge, England : 2003)'
_journal_page_first 8127
_journal_page_last 8143
_journal_paper_doi 10.1039/d1dt00412c
_journal_volume 50
_journal_year 2021
_chemical_formula_moiety 'C15 H10 Cl N3 O Pd'
_chemical_formula_sum 'C15 H10 Cl N3 O Pd'
_chemical_formula_weight 390.11
_space_group_crystal_system monoclinic
_space_group_IT_number 14
_space_group_name_Hall '-P 2ybc'
_space_group_name_H-M_alt 'P 1 21/c 1'
_atom_sites_solution_hydrogens geom
_audit_creation_date 2021-01-27
_audit_creation_method
;
Olex2 1.3
(compiled 2020.07.31 svn.rc2a77460 for OlexSys, GUI svn.r6145)
;
_audit_update_record
;
2021-04-21 deposited with the CCDC.	2021-05-17 downloaded from the CCDC.
;
_cell_angle_alpha 90
_cell_angle_beta 114.681(4)
_cell_angle_gamma 90
_cell_formula_units_Z 4
_cell_length_a 17.9471(14)
_cell_length_b 4.5613(4)
_cell_length_c 17.8033(14)
_cell_measurement_reflns_used 9898
_cell_measurement_temperature 100(2)
_cell_measurement_theta_max 28.93
_cell_measurement_theta_min 2.30
_cell_volume 1324.28(19)
_computing_cell_refinement 'COSMOS (Bruker, 2008)'
_computing_data_collection 'APEX2 (Bruker, 2008)'
_computing_data_reduction 'SAINT and XPREP (Bruker, 2008)'
_computing_molecular_graphics 'Olex2 1.3 (Dolomanov et al., 2009)'
_computing_publication_material 'Olex2 1.3 (Dolomanov et al., 2009)'
_computing_structure_refinement 'SHELXL 2016/6 (Sheldrick, 2015)'
_computing_structure_solution 'SHELXT (Sheldrick, 2015)'
_diffrn_ambient_temperature 100.05
_diffrn_detector 'Bruker APEX2 area detector'
_diffrn_detector_type 'CCD area detector'
_diffrn_measured_fraction_theta_full 0.999
_diffrn_measured_fraction_theta_max 0.997
_diffrn_measurement_device 'three-circle diffractometer'
_diffrn_measurement_device_type 'Bruker APEX-II CCD'
_diffrn_measurement_method '\f and \w scans'
_diffrn_radiation_monochromator 'mirror optics'
_diffrn_radiation_probe x-ray
_diffrn_radiation_type MoK\a
_diffrn_radiation_wavelength 0.71073
_diffrn_reflns_av_R_equivalents 0.0307
_diffrn_reflns_av_unetI/netI 0.0214
_diffrn_reflns_Laue_measured_fraction_full 0.999
_diffrn_reflns_Laue_measured_fraction_max 0.997
_diffrn_reflns_limit_h_max 24
_diffrn_reflns_limit_h_min -24
_diffrn_reflns_limit_k_max 4
_diffrn_reflns_limit_k_min -6
_diffrn_reflns_limit_l_max 24
_diffrn_reflns_limit_l_min -24
_diffrn_reflns_number 23361
_diffrn_reflns_point_group_measured_fraction_full 0.999
_diffrn_reflns_point_group_measured_fraction_max 0.997
_diffrn_reflns_theta_full 25.242
_diffrn_reflns_theta_max 28.969
_diffrn_reflns_theta_min 1.249
_diffrn_source_type 'Incoatec I\ms'
_exptl_absorpt_coefficient_mu 1.603
_exptl_absorpt_correction_T_max 0.90
_exptl_absorpt_correction_T_min 0.373
_exptl_absorpt_correction_type multi-scan
_exptl_absorpt_process_details 'SADABS (Bruker)'
_exptl_crystal_colour yellow
_exptl_crystal_colour_primary yellow
_exptl_crystal_density_diffrn 1.957
_exptl_crystal_description needle
_exptl_crystal_F_000 768
_exptl_crystal_size_max 0.14
_exptl_crystal_size_mid 0.08
_exptl_crystal_size_min 0.06
_refine_diff_density_max 0.704
_refine_diff_density_min -0.488
_refine_diff_density_rms 0.086
_refine_ls_extinction_method none
_refine_ls_goodness_of_fit_ref 1.029
_refine_ls_hydrogen_treatment constr
_refine_ls_matrix_type full
_refine_ls_number_parameters 190
_refine_ls_number_reflns 3507
_refine_ls_number_restraints 0
_refine_ls_restrained_S_all 1.029
_refine_ls_R_factor_all 0.0235
_refine_ls_R_factor_gt 0.0205
_refine_ls_shift/su_max 0.001
_refine_ls_shift/su_mean 0.000
_refine_ls_structure_factor_coef Fsqd
_refine_ls_weighting_details 'w=1/[\s^2^(Fo^2^)+(0.0251P)^2^+1.2720P] where P=(Fo^2^+2Fc^2^)/3'
_refine_ls_weighting_scheme calc
_refine_ls_wR_factor_gt 0.0505
_refine_ls_wR_factor_ref 0.0519
_reflns_Friedel_coverage 0.000
_reflns_number_gt 3208
_reflns_number_total 3507
_reflns_threshold_expression 'I > 2\s(I)'
_cod_data_source_file d1dt00412c2.cif
_cod_data_source_block PdL3
_cod_depositor_comments 'Adding full bibliography for 7707465--7707467.cif.'
_cod_database_code 7707466
_shelx_shelxl_version_number 2016/6
_shelx_space_group_comment
;
The symmetry employed for this shelxl refinement is uniquely defined
by the following loop, which should always be used as a source of
symmetry information in preference to the above space-group names.
They are only intended as comments.
;
_shelx_estimated_absorpt_t_max 0.910
_shelx_estimated_absorpt_t_min 0.807
_olex2_refinement_description
;
1. Fixed Uiso
 At 1.2 times of:
  All C(H) groups
2.a Aromatic/amide H refined with riding coordinates:
 C9(H9), C4(H4), C3(H3), C10(H10), C12(H12), C1(H1), C8(H8), C13(H13), C2(H2),
 C14(H14)
;
_olex2_submission_special_instructions 'No special instructions were received'

loop_
_space_group_symop_operation_xyz
'x, y, z'
'-x, y+1/2, -z+1/2'
'-x, -y, -z'
'x, -y-1/2, z-1/2'

loop_
_atom_site_label
_atom_site_type_symbol
_atom_site_fract_x
_atom_site_fract_y
_atom_site_fract_z
_atom_site_U_iso_or_equiv
_atom_site_adp_type
_atom_site_occupancy
_atom_site_site_symmetry_order
_atom_site_calc_flag
_atom_site_refinement_flags_posn
_atom_site_refinement_flags_adp
_atom_site_refinement_flags_occupancy
_atom_site_disorder_assembly
_atom_site_disorder_group
Pd1 Pd 0.69760(2) 0.13004(3) 0.05528(2) 0.00965(5) Uani 1 1 d . . . . .
Cl1 Cl 0.61794(3) 0.03273(11) 0.12646(3) 0.01729(10) Uani 1 1 d . . . . .
O1 O 0.77983(9) 0.1040(3) -0.12488(9) 0.0198(3) Uani 1 1 d . . . . .
N2 N 0.76528(9) 0.2138(3) -0.00605(9) 0.0097(3) Uani 1 1 d . . . . .
N1 N 0.64085(9) -0.1427(3) -0.04157(9) 0.0121(3) Uani 1 1 d . . . . .
N3 N 0.77386(9) 0.4240(3) 0.13517(9) 0.0114(3) Uani 1 1 d . . . . .
C15 C 0.83093(10) 0.5293(4) 0.10827(11) 0.0119(3) Uani 1 1 d . . . . .
C9 C 0.94295(12) 0.7262(5) 0.05007(13) 0.0187(4) Uani 1 1 d . . . . .
H9 H 0.981367 0.792964 0.029956 0.022 Uiso 1 1 calc R U . . .
C4 C 0.64569(12) -0.3028(5) -0.16737(12) 0.0167(4) Uani 1 1 d . . . . .
H4 H 0.670427 -0.294355 -0.205216 0.020 Uiso 1 1 calc R U . . .
C5 C 0.67496(11) -0.1326(4) -0.09696(11) 0.0132(4) Uani 1 1 d . . . . .
C3 C 0.57923(12) -0.4873(5) -0.18205(12) 0.0183(4) Uani 1 1 d . . . . .
H3 H 0.557972 -0.606315 -0.230223 0.022 Uiso 1 1 calc R U . . .
C11 C 0.89036(11) 0.7378(4) 0.15453(11) 0.0143(4) Uani 1 1 d . . . . .
C10 C 0.94713(12) 0.8345(5) 0.12337(13) 0.0189(4) Uani 1 1 d . . . . .
H10 H 0.988013 0.974177 0.153381 0.023 Uiso 1 1 calc R U . . .
C12 C 0.88884(12) 0.8377(4) 0.22940(12) 0.0182(4) Uani 1 1 d . . . . .
H12 H 0.927445 0.979949 0.262074 0.022 Uiso 1 1 calc R U . . .
C1 C 0.57693(11) -0.3202(4) -0.05559(12) 0.0148(4) Uani 1 1 d . . . . .
H1 H 0.553290 -0.326343 -0.016798 0.018 Uiso 1 1 calc R U . . .
C7 C 0.82718(11) 0.4186(4) 0.03194(11) 0.0120(3) Uani 1 1 d . . . . .
C6 C 0.74609(11) 0.0747(4) -0.07787(11) 0.0138(4) Uani 1 1 d . . . . .
C8 C 0.88322(11) 0.5182(5) 0.00332(12) 0.0162(4) Uani 1 1 d . . . . .
H8 H 0.881650 0.447255 -0.047489 0.019 Uiso 1 1 calc R U . . .
C13 C 0.83200(12) 0.7298(5) 0.25451(12) 0.0180(4) Uani 1 1 d . . . . .
H13 H 0.831043 0.796023 0.304695 0.022 Uiso 1 1 calc R U . . .
C2 C 0.54445(11) -0.4959(5) -0.12585(12) 0.0173(4) Uani 1 1 d . . . . .
H2 H 0.498954 -0.620072 -0.135101 0.021 Uiso 1 1 calc R U . . .
C14 C 0.77483(11) 0.5199(5) 0.20563(11) 0.0147(4) Uani 1 1 d . . . . .
H14 H 0.735791 0.444881 0.223830 0.018 Uiso 1 1 calc R U . . .

loop_
_atom_site_aniso_label
_atom_site_aniso_U_11
_atom_site_aniso_U_22
_atom_site_aniso_U_33
_atom_site_aniso_U_23
_atom_site_aniso_U_13
_atom_site_aniso_U_12
Pd1 0.00901(7) 0.01069(8) 0.00907(7) 0.00102(5) 0.00360(5) 0.00034(5)
Cl1 0.0154(2) 0.0227(3) 0.0166(2) 0.00004(18) 0.00947(17) -0.00254(18)
O1 0.0236(7) 0.0246(8) 0.0152(7) -0.0008(6) 0.0122(6) -0.0014(6)
N2 0.0092(6) 0.0070(7) 0.0097(7) 0.0019(6) 0.0006(5) -0.0002(5)
N1 0.0110(7) 0.0120(8) 0.0108(7) 0.0010(6) 0.0021(6) 0.0024(6)
N3 0.0111(7) 0.0110(8) 0.0105(7) 0.0017(6) 0.0030(6) 0.0019(6)
C15 0.0101(8) 0.0112(9) 0.0129(8) 0.0038(7) 0.0032(7) 0.0027(7)
C9 0.0144(9) 0.0189(10) 0.0240(10) 0.0083(8) 0.0090(8) 0.0009(8)
C4 0.0183(9) 0.0169(10) 0.0133(9) 0.0014(7) 0.0051(7) 0.0032(7)
C5 0.0125(8) 0.0125(9) 0.0134(8) 0.0034(7) 0.0043(7) 0.0036(7)
C3 0.0174(9) 0.0169(10) 0.0146(9) -0.0019(8) 0.0008(7) 0.0024(8)
C11 0.0115(8) 0.0105(9) 0.0157(9) 0.0032(7) 0.0004(7) 0.0016(7)
C10 0.0110(8) 0.0160(10) 0.0247(10) 0.0045(8) 0.0025(8) -0.0013(7)
C12 0.0157(9) 0.0153(10) 0.0157(9) -0.0002(7) -0.0013(7) -0.0004(7)
C1 0.0119(8) 0.0140(10) 0.0166(9) 0.0017(7) 0.0043(7) 0.0015(7)
C7 0.0123(8) 0.0103(9) 0.0120(8) 0.0038(7) 0.0035(7) 0.0021(7)
C6 0.0145(8) 0.0140(9) 0.0118(8) 0.0013(7) 0.0044(7) 0.0020(7)
C8 0.0161(9) 0.0159(10) 0.0186(9) 0.0049(8) 0.0093(7) 0.0032(7)
C13 0.0209(9) 0.0181(10) 0.0112(8) -0.0018(8) 0.0029(7) 0.0009(8)
C2 0.0132(8) 0.0136(10) 0.0199(9) 0.0002(8) 0.0018(7) -0.0004(7)
C14 0.0152(8) 0.0160(10) 0.0112(8) 0.0010(7) 0.0039(7) 0.0015(7)

loop_
_atom_type_symbol
_atom_type_description
_atom_type_scat_dispersion_real
_atom_type_scat_dispersion_imag
_atom_type_scat_source
C C 0.0033 0.0016 'International Tables Vol C Tables 4.2.6.8 and 6.1.1.4'
H H 0.0000 0.0000 'International Tables Vol C Tables 4.2.6.8 and 6.1.1.4'
Cl Cl 0.1484 0.1585 'International Tables Vol C Tables 4.2.6.8 and 6.1.1.4'
N N 0.0061 0.0033 'International Tables Vol C Tables 4.2.6.8 and 6.1.1.4'
O O 0.0106 0.0060 'International Tables Vol C Tables 4.2.6.8 and 6.1.1.4'
Pd Pd -0.9988 1.0072 'International Tables Vol C Tables 4.2.6.8 and 6.1.1.4'

loop_
_geom_angle_atom_site_label_1
_geom_angle_atom_site_label_2
_geom_angle_atom_site_label_3
_geom_angle
_geom_angle_site_symmetry_1
_geom_angle_site_symmetry_3
_geom_angle_publ_flag
N2 Pd1 Cl1 179.73(4) . . ?
N2 Pd1 N1 81.67(6) . . ?
N2 Pd1 N3 82.46(6) . . ?
N1 Pd1 Cl1 98.19(5) . . ?
N3 Pd1 Cl1 97.69(5) . . ?
N3 Pd1 N1 164.12(6) . . ?
C7 N2 Pd1 114.23(12) . . ?
C6 N2 Pd1 117.60(12) . . ?
C6 N2 C7 128.16(16) . . ?
C5 N1 Pd1 112.20(12) . . ?
C1 N1 Pd1 128.15(13) . . ?
C1 N1 C5 119.65(16) . . ?
C15 N3 Pd1 111.63(12) . . ?
C14 N3 Pd1 128.72(13) . . ?
C14 N3 C15 119.65(16) . . ?
N3 C15 C11 121.36(17) . . ?
N3 C15 C7 117.37(16) . . ?
C11 C15 C7 121.27(17) . . ?
C10 C9 H9 119.0 . . ?
C10 C9 C8 122.02(18) . . ?
C8 C9 H9 119.0 . . ?
C5 C4 H4 120.6 . . ?
C5 C4 C3 118.85(18) . . ?
C3 C4 H4 120.6 . . ?
N1 C5 C4 121.57(17) . . ?
N1 C5 C6 116.89(16) . . ?
C4 C5 C6 121.54(17) . . ?
C4 C3 H3 120.3 . . ?
C2 C3 C4 119.41(19) . . ?
C2 C3 H3 120.3 . . ?
C15 C11 C10 118.23(18) . . ?
C15 C11 C12 117.30(17) . . ?
C10 C11 C12 124.47(18) . . ?
C9 C10 C11 119.92(19) . . ?
C9 C10 H10 120.0 . . ?
C11 C10 H10 120.0 . . ?
C11 C12 H12 119.9 . . ?
C13 C12 C11 120.11(18) . . ?
C13 C12 H12 119.9 . . ?
N1 C1 H1 119.3 . . ?
N1 C1 C2 121.33(18) . . ?
C2 C1 H1 119.3 . . ?
N2 C7 C15 114.31(16) . . ?
C8 C7 N2 126.74(17) . . ?
C8 C7 C15 118.95(18) . . ?
O1 C6 N2 126.61(18) . . ?
O1 C6 C5 121.76(17) . . ?
N2 C6 C5 111.63(16) . . ?
C9 C8 H8 120.2 . . ?
C7 C8 C9 119.61(18) . . ?
C7 C8 H8 120.2 . . ?
C12 C13 H13 120.2 . . ?
C12 C13 C14 119.62(18) . . ?
C14 C13 H13 120.2 . . ?
C3 C2 C1 119.18(18) . . ?
C3 C2 H2 120.4 . . ?
C1 C2 H2 120.4 . . ?
N3 C14 C13 121.96(18) . . ?
N3 C14 H14 119.0 . . ?
C13 C14 H14 119.0 . . ?

loop_
_geom_bond_atom_site_label_1
_geom_bond_atom_site_label_2
_geom_bond_distance
_geom_bond_site_symmetry_2
_geom_bond_publ_flag
Pd1 Cl1 2.3152(5) . ?
Pd1 N2 1.9802(15) . ?
Pd1 N1 2.0229(16) . ?
Pd1 N3 2.0168(16) . ?
O1 C6 1.228(2) . ?
N2 C7 1.392(2) . ?
N2 C6 1.337(2) . ?
N1 C5 1.361(2) . ?
N1 C1 1.340(2) . ?
N3 C15 1.385(2) . ?
N3 C14 1.322(2) . ?
C15 C11 1.410(3) . ?
C15 C7 1.425(3) . ?
C9 H9 0.9500 . ?
C9 C10 1.368(3) . ?
C9 C8 1.413(3) . ?
C4 H4 0.9500 . ?
C4 C5 1.378(3) . ?
C4 C3 1.393(3) . ?
C5 C6 1.509(3) . ?
C3 H3 0.9500 . ?
C3 C2 1.383(3) . ?
C11 C10 1.418(3) . ?
C11 C12 1.420(3) . ?
C10 H10 0.9500 . ?
C12 H12 0.9500 . ?
C12 C13 1.365(3) . ?
C1 H1 0.9500 . ?
C1 C2 1.392(3) . ?
C7 C8 1.380(3) . ?
C8 H8 0.9500 . ?
C13 H13 0.9500 . ?
C13 C14 1.408(3) . ?
C2 H2 0.9500 . ?
C14 H14 0.9500 . ?

loop_
_geom_torsion_atom_site_label_1
_geom_torsion_atom_site_label_2
_geom_torsion_atom_site_label_3
_geom_torsion_atom_site_label_4
_geom_torsion
_geom_torsion_site_symmetry_1
_geom_torsion_site_symmetry_2
_geom_torsion_site_symmetry_3
_geom_torsion_site_symmetry_4
_geom_torsion_publ_flag
Pd1 N2 C7 C15 0.4(2) . . . . ?
Pd1 N2 C7 C8 -179.99(15) . . . . ?
Pd1 N2 C6 O1 178.25(16) . . . . ?
Pd1 N2 C6 C5 -1.6(2) . . . . ?
Pd1 N1 C5 C4 179.70(14) . . . . ?
Pd1 N1 C5 C6 -0.6(2) . . . . ?
Pd1 N1 C1 C2 179.88(14) . . . . ?
Pd1 N3 C15 C11 179.90(14) . . . . ?
Pd1 N3 C15 C7 -0.1(2) . . . . ?
Pd1 N3 C14 C13 -179.32(14) . . . . ?
N2 C7 C8 C9 -179.48(18) . . . . ?
N1 C5 C6 O1 -178.45(17) . . . . ?
N1 C5 C6 N2 1.4(2) . . . . ?
N1 C1 C2 C3 0.3(3) . . . . ?
N3 C15 C11 C10 179.65(17) . . . . ?
N3 C15 C11 C12 -0.6(3) . . . . ?
N3 C15 C7 N2 -0.2(2) . . . . ?
N3 C15 C7 C8 -179.86(16) . . . . ?
C15 N3 C14 C13 0.6(3) . . . . ?
C15 C11 C10 C9 0.3(3) . . . . ?
C15 C11 C12 C13 0.7(3) . . . . ?
C15 C7 C8 C9 0.1(3) . . . . ?
C4 C5 C6 O1 1.3(3) . . . . ?
C4 C5 C6 N2 -178.87(17) . . . . ?
C4 C3 C2 C1 -0.2(3) . . . . ?
C5 N1 C1 C2 0.1(3) . . . . ?
C5 C4 C3 C2 -0.1(3) . . . . ?
C3 C4 C5 N1 0.5(3) . . . . ?
C3 C4 C5 C6 -179.24(17) . . . . ?
C11 C15 C7 N2 179.83(16) . . . . ?
C11 C15 C7 C8 0.2(3) . . . . ?
C11 C12 C13 C14 -0.2(3) . . . . ?
C10 C9 C8 C7 -0.2(3) . . . . ?
C10 C11 C12 C13 -179.55(19) . . . . ?
C12 C11 C10 C9 -179.42(19) . . . . ?
C12 C13 C14 N3 -0.5(3) . . . . ?
C1 N1 C5 C4 -0.5(3) . . . . ?
C1 N1 C5 C6 179.27(16) . . . . ?
C7 N2 C6 O1 -0.6(3) . . . . ?
C7 N2 C6 C5 179.61(16) . . . . ?
C7 C15 C11 C10 -0.4(3) . . . . ?
C7 C15 C11 C12 179.36(17) . . . . ?
C6 N2 C7 C15 179.24(17) . . . . ?
C6 N2 C7 C8 -1.1(3) . . . . ?
C8 C9 C10 C11 0.0(3) . . . . ?
C14 N3 C15 C11 -0.1(3) . . . . ?
C14 N3 C15 C7 179.97(17) . . . . ?
